data_4112591
loop_
_publ_author_name
'Theodore A. Betley'
'Jonas C. Peters'

_publ_section_title
;
 A Tetrahedrally Coordinated L3Fe-Nx Platform that Accommodates Terminal
 Nitride (FeIV\\tbN) and Dinitrogen (FeI-N2-FeI) Ligands
;
_journal_name_full 'Journal of the American Chemical Society'
_journal_page_first 6252
_journal_page_last 6254
_journal_paper_doi 10.1021/ja048713v
_journal_volume 126
_journal_year 2004
_chemical_formula_sum 'C39 H63 B Fe N P3'
_chemical_formula_weight 705.47
_chemical_name_common '[PhBPiPr3]FeNPh2'
_chemical_name_systematic
; 
 ? 
;
_space_group_IT_number 2
_symmetry_cell_setting triclinic
_symmetry_space_group_name_Hall '-P 1'
_symmetry_space_group_name_H-M 'P -1'
_atom_sites_solution_hydrogens geom
_atom_sites_solution_primary direct
_atom_sites_solution_secondary difmap
_audit_creation_method SHELXL-97
_cell_angle_alpha 87.377(2)
_cell_angle_beta 75.6030(10)
_cell_angle_gamma 83.956(2)
_cell_formula_units_Z 2
_cell_length_a 11.0240(9)
_cell_length_b 13.4574(11)
_cell_length_c 13.7499(11)
_cell_measurement_reflns_used 5743
_cell_measurement_temperature 100(2)
_cell_measurement_theta_max 29.97
_cell_measurement_theta_min 2.50
_cell_volume 1964.4(3)
_computing_cell_refinement 'Bruker SMART'
_computing_data_collection 'Bruker SMART'
_computing_data_reduction 'Bruker SAINT'
_computing_molecular_graphics 'Bruker SHELXTL'
_computing_publication_material 'Bruker SHELXTL'
_computing_structure_refinement 'SHELXL-97 (Sheldrick, 1997)'
_computing_structure_solution 'SHELXS-97 (Sheldrick, 1990)'
_diffrn_ambient_temperature 100(2)
_diffrn_measured_fraction_theta_full 0.899
_diffrn_measured_fraction_theta_max 0.899
_diffrn_measurement_device_type 'CCD area detector'
_diffrn_measurement_method 'phi and omega scans'
_diffrn_radiation_monochromator graphite
_diffrn_radiation_source 'fine-focus sealed tube'
_diffrn_radiation_type MoK\a
_diffrn_radiation_wavelength 0.71073
_diffrn_reflns_av_R_equivalents 0.0855
_diffrn_reflns_av_sigmaI/netI 0.0762
_diffrn_reflns_limit_h_max 15
_diffrn_reflns_limit_h_min -15
_diffrn_reflns_limit_k_max 19
_diffrn_reflns_limit_k_min -18
_diffrn_reflns_limit_l_max 19
_diffrn_reflns_limit_l_min -19
_diffrn_reflns_number 44708
_diffrn_reflns_theta_full 30.76
_diffrn_reflns_theta_max 30.76
_diffrn_reflns_theta_min 1.52
_exptl_absorpt_coefficient_mu 0.533
_exptl_absorpt_correction_type none
_exptl_crystal_colour dichroic
_exptl_crystal_density_diffrn 1.193
_exptl_crystal_density_meas 0
_exptl_crystal_description blade
_exptl_crystal_F_000 760
_exptl_crystal_size_max 0.41
_exptl_crystal_size_mid 0.15
_exptl_crystal_size_min 0.10
_refine_diff_density_max 0.658
_refine_diff_density_min -0.432
_refine_diff_density_rms 0.083
_refine_ls_extinction_method none
_refine_ls_goodness_of_fit_ref 1.273
_refine_ls_hydrogen_treatment mixed
_refine_ls_matrix_type full
_refine_ls_number_parameters 418
_refine_ls_number_reflns 11014
_refine_ls_number_restraints 0
_refine_ls_restrained_S_all 1.273
_refine_ls_R_factor_all 0.0841
_refine_ls_R_factor_gt 0.0448
_refine_ls_shift/su_max 0.001
_refine_ls_shift/su_mean 0.000
_refine_ls_structure_factor_coef Fsqd
_refine_ls_weighting_details 'calc w=1/[\s^2^(Fo^2^)+(0.0200P)^2^+0.0000P] where P=(Fo^2^+2Fc^2^)/3'
_refine_ls_weighting_scheme calc
_refine_ls_wR_factor_gt 0.0797
_refine_ls_wR_factor_ref 0.0906
_reflns_number_gt 7304
_reflns_number_total 11014
_reflns_threshold_expression >2sigma(I)
_cod_data_source_file ja048713vsi20040305_044107_2.cif
_cod_data_source_block tab47
_cod_database_code 4112591

loop_
_symmetry_equiv_pos_as_xyz
'x, y, z'
'-x, -y, -z'

loop_
_atom_site_label
_atom_site_type_symbol
_atom_site_fract_x
_atom_site_fract_y
_atom_site_fract_z
_atom_site_U_iso_or_equiv
_atom_site_adp_type
_atom_site_occupancy
_atom_site_symmetry_multiplicity
_atom_site_calc_flag
_atom_site_refinement_flags
Fe1 Fe 0.40329(3) 0.21588(2) 0.27354(2) 0.01425(8) Uani 1 1 d .
N1 N 0.47973(14) 0.08260(12) 0.29843(12) 0.0164(4) Uani 1 1 d .
P1 P 0.50830(5) 0.37011(4) 0.22847(4) 0.01461(12) Uani 1 1 d .
P2 P 0.21970(5) 0.30323(4) 0.38948(4) 0.01405(11) Uani 1 1 d .
P3 P 0.30878(5) 0.23741(4) 0.13003(4) 0.01508(12) Uani 1 1 d .
B1 B 0.2472(2) 0.44660(16) 0.21083(17) 0.0149(5) Uani 1 1 d .
C1 C 0.16762(18) 0.55189(14) 0.18721(14) 0.0149(4) Uani 1 1 d .
C2 C 0.05320(18) 0.55306(15) 0.15920(15) 0.0189(4) Uani 1 1 d .
H2 H 0.0237 0.4911 0.1502 0.023 Uiso 1 1 calc R
C3 C -0.01850(19) 0.64082(15) 0.14411(16) 0.0231(5) Uani 1 1 d .
H3 H -0.0948 0.6379 0.1245 0.028 Uiso 1 1 calc R
C4 C 0.0202(2) 0.73233(16) 0.15742(16) 0.0258(5) Uani 1 1 d .
H4 H -0.0289 0.7925 0.1475 0.031 Uiso 1 1 calc R
C5 C 0.1312(2) 0.73488(16) 0.18530(18) 0.0292(5) Uani 1 1 d .
H5 H 0.1594 0.7973 0.1944 0.035 Uiso 1 1 calc R
C6 C 0.2026(2) 0.64605(15) 0.20031(16) 0.0239(5) Uani 1 1 d .
H6 H 0.2785 0.6500 0.2203 0.029 Uiso 1 1 calc R
C7 C 0.40116(17) 0.46052(14) 0.17878(15) 0.0154(4) Uani 1 1 d .
H7A H 0.4120 0.5278 0.1997 0.019 Uiso 1 1 calc R
H7B H 0.4291 0.4597 0.1046 0.019 Uiso 1 1 calc R
C8 C 0.19584(18) 0.42804(14) 0.33477(14) 0.0153(4) Uani 1 1 d .
H8A H 0.1043 0.4489 0.3531 0.018 Uiso 1 1 calc R
H8B H 0.2361 0.4742 0.3682 0.018 Uiso 1 1 calc R
C9 C 0.21103(17) 0.35623(14) 0.14674(15) 0.0157(4) Uani 1 1 d .
H9A H 0.2095 0.3839 0.0790 0.019 Uiso 1 1 calc R
H9B H 0.1241 0.3416 0.1801 0.019 Uiso 1 1 calc R
C10 C 0.76736(19) 0.30052(16) 0.16792(18) 0.0292(5) Uani 1 1 d .
H10A H 0.8364 0.2811 0.1098 0.044 Uiso 1 1 calc R
H10B H 0.7363 0.2404 0.2046 0.044 Uiso 1 1 calc R
H10C H 0.7978 0.3414 0.2124 0.044 Uiso 1 1 calc R
C11 C 0.66041(18) 0.36093(15) 0.13198(15) 0.0194(4) Uani 1 1 d .
H11 H 0.6462 0.3213 0.0767 0.023 Uiso 1 1 calc R
C12 C 0.70461(19) 0.45935(16) 0.08202(16) 0.0251(5) Uani 1 1 d .
H12A H 0.7371 0.4959 0.1286 0.038 Uiso 1 1 calc R
H12B H 0.6337 0.5000 0.0646 0.038 Uiso 1 1 calc R
H12C H 0.7713 0.4451 0.0210 0.038 Uiso 1 1 calc R
C13 C 0.58181(19) 0.35455(16) 0.41135(16) 0.0247(5) Uani 1 1 d .
H13A H 0.6672 0.3277 0.3773 0.037 Uiso 1 1 calc R
H13B H 0.5277 0.2998 0.4286 0.037 Uiso 1 1 calc R
H13C H 0.5839 0.3878 0.4728 0.037 Uiso 1 1 calc R
C14 C 0.52951(18) 0.43029(14) 0.34137(15) 0.0176(4) Uani 1 1 d .
H14 H 0.4429 0.4548 0.3801 0.021 Uiso 1 1 calc R
C15 C 0.6036(2) 0.52212(16) 0.32213(16) 0.0263(5) Uani 1 1 d .
H15A H 0.5928 0.5567 0.3854 0.039 Uiso 1 1 calc R
H15B H 0.5725 0.5674 0.2739 0.039 Uiso 1 1 calc R
H15C H 0.6930 0.5011 0.2948 0.039 Uiso 1 1 calc R
C16 C 0.27749(19) 0.24015(15) 0.57632(15) 0.0225(5) Uani 1 1 d .
H16A H 0.3074 0.2637 0.6318 0.034 Uiso 1 1 calc R
H16B H 0.3464 0.2001 0.5313 0.034 Uiso 1 1 calc R
H16C H 0.2079 0.1991 0.6032 0.034 Uiso 1 1 calc R
C17 C 0.23188(18) 0.33003(14) 0.51804(14) 0.0161(4) Uani 1 1 d .
H17 H 0.3004 0.3755 0.5070 0.019 Uiso 1 1 calc R
C18 C 0.11680(19) 0.39024(16) 0.58209(15) 0.0222(5) Uani 1 1 d .
H18A H 0.0483 0.3472 0.6046 0.033 Uiso 1 1 calc R
H18B H 0.0898 0.4465 0.5421 0.033 Uiso 1 1 calc R
H18C H 0.1385 0.4156 0.6406 0.033 Uiso 1 1 calc R
C19 C 0.05700(19) 0.16018(15) 0.48266(16) 0.0226(5) Uani 1 1 d .
H19A H 0.0288 0.1907 0.5489 0.034 Uiso 1 1 calc R
H19B H 0.1382 0.1207 0.4776 0.034 Uiso 1 1 calc R
H19C H -0.0052 0.1166 0.4739 0.034 Uiso 1 1 calc R
C20 C 0.07154(17) 0.24280(15) 0.40051(15) 0.0179(4) Uani 1 1 d .
H20 H 0.0829 0.2079 0.3357 0.021 Uiso 1 1 calc R
C21 C -0.05089(18) 0.31188(16) 0.41304(17) 0.0246(5) Uani 1 1 d .
H21A H -0.1211 0.2718 0.4162 0.037 Uiso 1 1 calc R
H21B H -0.0436 0.3588 0.3557 0.037 Uiso 1 1 calc R
H21C H -0.0663 0.3492 0.4752 0.037 Uiso 1 1 calc R
C22 C 0.2739(2) 0.04200(15) 0.08310(16) 0.0259(5) Uani 1 1 d .
H22A H 0.2139 -0.0083 0.0907 0.039 Uiso 1 1 calc R
H22B H 0.3322 0.0233 0.1258 0.039 Uiso 1 1 calc R
H22C H 0.3213 0.0458 0.0128 0.039 Uiso 1 1 calc R
C23 C 0.20266(19) 0.14352(14) 0.11427(15) 0.0187(4) Uani 1 1 d .
H23 H 0.1479 0.1324 0.1829 0.022 Uiso 1 1 calc R
C24 C 0.1118(2) 0.17542(16) 0.04747(16) 0.0252(5) Uani 1 1 d .
H24A H 0.1588 0.1758 -0.0231 0.038 Uiso 1 1 calc R
H24B H 0.0710 0.2426 0.0656 0.038 Uiso 1 1 calc R
H24C H 0.0477 0.1282 0.0573 0.038 Uiso 1 1 calc R
C25 C 0.5391(2) 0.17227(16) -0.00346(17) 0.0269(5) Uani 1 1 d .
H25A H 0.5128 0.1077 -0.0160 0.040 Uiso 1 1 calc R
H25B H 0.5693 0.1673 0.0580 0.040 Uiso 1 1 calc R
H25C H 0.6068 0.1907 -0.0602 0.040 Uiso 1 1 calc R
C26 C 0.42708(18) 0.25210(15) 0.00875(15) 0.0184(4) Uani 1 1 d .
H26 H 0.4621 0.3169 0.0132 0.022 Uiso 1 1 calc R
C27 C 0.3794(2) 0.26107(16) -0.08693(15) 0.0249(5) Uani 1 1 d .
H27A H 0.4453 0.2836 -0.1429 0.037 Uiso 1 1 calc R
H27B H 0.3047 0.3096 -0.0771 0.037 Uiso 1 1 calc R
H27C H 0.3574 0.1958 -0.1021 0.037 Uiso 1 1 calc R
C28 C 0.61167(18) 0.06727(14) 0.29207(15) 0.0170(4) Uani 1 1 d .
C29 C 0.69588(19) 0.03541(15) 0.20327(16) 0.0226(5) Uani 1 1 d .
H29 H 0.6654 0.0247 0.1461 0.027 Uiso 1 1 calc R
C30 C 0.8237(2) 0.01909(16) 0.19728(19) 0.0320(6) Uani 1 1 d .
H30 H 0.8801 -0.0027 0.1362 0.038 Uiso 1 1 calc R
C31 C 0.8695(2) 0.03440(17) 0.2797(2) 0.0378(7) Uani 1 1 d .
H31 H 0.9572 0.0240 0.2754 0.045 Uiso 1 1 calc R
C32 C 0.7865(2) 0.06494(17) 0.3681(2) 0.0351(6) Uani 1 1 d .
H32 H 0.8174 0.0748 0.4252 0.042 Uiso 1 1 calc R
C33 C 0.6587(2) 0.08146(15) 0.37476(17) 0.0247(5) Uani 1 1 d .
H33 H 0.6027 0.1026 0.4363 0.030 Uiso 1 1 calc R
C34 C 0.41639(18) -0.00318(14) 0.31929(14) 0.0165(4) Uani 1 1 d .
C35 C 0.28637(19) 0.00376(15) 0.32679(15) 0.0204(5) Uani 1 1 d .
H35 H 0.2433 0.0670 0.3173 0.024 Uiso 1 1 calc R
C36 C 0.2196(2) -0.07919(16) 0.34756(16) 0.0247(5) Uani 1 1 d .
H36 H 0.1318 -0.0720 0.3518 0.030 Uiso 1 1 calc R
C37 C 0.2790(2) -0.17286(16) 0.36236(16) 0.0244(5) Uani 1 1 d .
H37 H 0.2329 -0.2298 0.3768 0.029 Uiso 1 1 calc R
C38 C 0.4068(2) -0.18106(15) 0.35551(16) 0.0226(5) Uani 1 1 d .
H38 H 0.4488 -0.2446 0.3655 0.027 Uiso 1 1 calc R
C39 C 0.47501(19) -0.09863(14) 0.33433(15) 0.0190(4) Uani 1 1 d .
H39 H 0.5629 -0.1067 0.3299 0.023 Uiso 1 1 calc R

loop_
_atom_site_aniso_label
_atom_site_aniso_U_11
_atom_site_aniso_U_22
_atom_site_aniso_U_33
_atom_site_aniso_U_23
_atom_site_aniso_U_13
_atom_site_aniso_U_12
Fe1 0.01386(15) 0.01256(15) 0.01568(16) 0.00120(12) -0.00356(12) 0.00092(11)
N1 0.0149(9) 0.0139(8) 0.0202(9) 0.0021(7) -0.0058(7) 0.0015(7)
P1 0.0119(3) 0.0147(3) 0.0165(3) 0.0011(2) -0.0030(2) -0.0002(2)
P2 0.0123(3) 0.0149(3) 0.0141(3) 0.0015(2) -0.0029(2) 0.0006(2)
P3 0.0160(3) 0.0138(3) 0.0150(3) -0.0008(2) -0.0044(2) 0.0017(2)
B1 0.0155(11) 0.0136(11) 0.0153(12) 0.0011(9) -0.0053(9) 0.0025(9)
C1 0.0149(10) 0.0172(10) 0.0103(10) 0.0016(8) 0.0004(8) -0.0003(8)
C2 0.0192(11) 0.0169(10) 0.0191(11) 0.0012(9) -0.0032(9) 0.0008(8)
C3 0.0204(11) 0.0246(12) 0.0243(12) 0.0020(10) -0.0087(9) 0.0048(9)
C4 0.0297(13) 0.0185(11) 0.0288(13) 0.0050(10) -0.0116(10) 0.0072(9)
C5 0.0352(13) 0.0142(11) 0.0409(15) -0.0007(10) -0.0162(11) 0.0009(10)
C6 0.0228(12) 0.0185(11) 0.0330(13) -0.0021(10) -0.0132(10) 0.0029(9)
C7 0.0164(10) 0.0126(10) 0.0166(10) 0.0018(8) -0.0038(8) 0.0003(8)
C8 0.0127(10) 0.0144(10) 0.0182(11) 0.0014(8) -0.0036(8) 0.0004(8)
C9 0.0139(10) 0.0163(10) 0.0150(10) 0.0000(8) -0.0019(8) 0.0024(8)
C10 0.0152(11) 0.0279(13) 0.0393(14) 0.0046(11) 0.0003(10) 0.0022(9)
C11 0.0161(11) 0.0216(11) 0.0183(11) -0.0030(9) -0.0003(9) -0.0009(9)
C12 0.0178(11) 0.0325(13) 0.0214(12) 0.0051(10) 0.0018(9) -0.0037(10)
C13 0.0230(12) 0.0304(12) 0.0220(12) 0.0023(10) -0.0096(10) -0.0005(10)
C14 0.0163(10) 0.0193(11) 0.0161(11) -0.0009(9) -0.0024(8) -0.0003(8)
C15 0.0297(13) 0.0279(12) 0.0227(12) -0.0046(10) -0.0056(10) -0.0090(10)
C16 0.0214(11) 0.0269(12) 0.0202(12) 0.0022(9) -0.0083(9) 0.0004(9)
C17 0.0153(10) 0.0202(11) 0.0132(10) 0.0008(8) -0.0046(8) -0.0015(8)
C18 0.0218(11) 0.0267(12) 0.0165(11) -0.0008(9) -0.0029(9) 0.0001(9)
C19 0.0195(11) 0.0231(11) 0.0252(12) 0.0046(9) -0.0043(9) -0.0070(9)
C20 0.0153(10) 0.0206(11) 0.0183(11) 0.0025(9) -0.0053(8) -0.0028(8)
C21 0.0158(11) 0.0288(12) 0.0298(13) 0.0015(10) -0.0070(9) -0.0015(9)
C22 0.0341(13) 0.0205(11) 0.0240(12) -0.0027(9) -0.0100(10) 0.0019(10)
C23 0.0231(11) 0.0164(10) 0.0175(11) -0.0006(8) -0.0067(9) -0.0006(9)
C24 0.0253(12) 0.0248(12) 0.0288(13) -0.0028(10) -0.0124(10) -0.0018(9)
C25 0.0238(12) 0.0257(12) 0.0261(12) -0.0028(10) -0.0005(10) 0.0079(10)
C26 0.0175(11) 0.0187(11) 0.0173(11) 0.0015(9) -0.0030(9) 0.0018(8)
C27 0.0277(12) 0.0273(12) 0.0173(11) 0.0019(9) -0.0028(9) 0.0006(10)
C28 0.0173(10) 0.0117(10) 0.0228(11) 0.0031(8) -0.0081(9) 0.0007(8)
C29 0.0240(12) 0.0198(11) 0.0245(12) 0.0004(9) -0.0085(10) 0.0012(9)
C30 0.0222(12) 0.0227(12) 0.0447(16) 0.0045(11) 0.0004(11) 0.0035(10)
C31 0.0195(12) 0.0263(13) 0.072(2) 0.0082(13) -0.0210(13) -0.0018(10)
C32 0.0410(15) 0.0271(13) 0.0489(17) 0.0054(12) -0.0328(14) -0.0061(11)
C33 0.0323(13) 0.0191(11) 0.0258(12) 0.0013(9) -0.0140(10) 0.0000(10)
C34 0.0194(11) 0.0169(10) 0.0127(10) 0.0013(8) -0.0040(8) 0.0008(8)
C35 0.0189(11) 0.0190(11) 0.0215(11) 0.0049(9) -0.0041(9) 0.0020(9)
C36 0.0192(11) 0.0291(13) 0.0256(12) 0.0053(10) -0.0056(9) -0.0039(9)
C37 0.0269(12) 0.0203(11) 0.0257(12) 0.0063(9) -0.0046(10) -0.0083(9)
C38 0.0276(12) 0.0158(11) 0.0230(12) 0.0028(9) -0.0056(10) 0.0010(9)
C39 0.0181(11) 0.0183(11) 0.0208(11) 0.0007(9) -0.0070(9) 0.0021(8)

loop_
_atom_type_symbol
_atom_type_description
_atom_type_scat_dispersion_real
_atom_type_scat_dispersion_imag
_atom_type_scat_source
C C 0.0033 0.0016 'International Tables Vol C Tables 4.2.6.8 and 6.1.1.4'
H H 0.0000 0.0000 'International Tables Vol C Tables 4.2.6.8 and 6.1.1.4'
B B 0.0013 0.0007 'International Tables Vol C Tables 4.2.6.8 and 6.1.1.4'
N N 0.0061 0.0033 'International Tables Vol C Tables 4.2.6.8 and 6.1.1.4'
P P 0.1023 0.0942 'International Tables Vol C Tables 4.2.6.8 and 6.1.1.4'
Fe Fe 0.3463 0.8444 'International Tables Vol C Tables 4.2.6.8 and 6.1.1.4'

loop_
_geom_angle_atom_site_label_1
_geom_angle_atom_site_label_2
_geom_angle_atom_site_label_3
_geom_angle
N1 Fe1 P3 117.27(5)
N1 Fe1 P1 127.72(5)
P3 Fe1 P1 91.690(19)
N1 Fe1 P2 124.55(5)
P3 Fe1 P2 93.73(2)
P1 Fe1 P2 92.84(2)
C34 N1 C28 115.05(15)
C34 N1 Fe1 125.21(12)
C28 N1 Fe1 119.70(12)
C7 P1 C14 104.55(9)
C7 P1 C11 106.35(9)
C14 P1 C11 108.83(9)
C7 P1 Fe1 107.49(6)
C14 P1 Fe1 111.46(6)
C11 P1 Fe1 117.26(7)
C8 P2 C17 102.95(9)
C8 P2 C20 106.68(9)
C17 P2 C20 108.34(9)
C8 P2 Fe1 106.39(6)
C17 P2 Fe1 118.58(6)
C20 P2 Fe1 112.80(7)
C9 P3 C26 104.93(9)
C9 P3 C23 105.39(9)
C26 P3 C23 108.53(9)
C9 P3 Fe1 106.34(7)
C26 P3 Fe1 112.76(7)
C23 P3 Fe1 117.81(7)
C1 B1 C9 107.97(15)
C1 B1 C8 104.36(15)
C9 B1 C8 111.41(16)
C1 B1 C7 109.40(15)
C9 B1 C7 112.13(16)
C8 B1 C7 111.22(16)
C6 C1 C2 114.71(18)
C6 C1 B1 123.25(17)
C2 C1 B1 121.87(17)
C3 C2 C1 122.82(19)
C3 C2 H2 118.6
C1 C2 H2 118.6
C4 C3 C2 120.4(2)
C4 C3 H3 119.8
C2 C3 H3 119.8
C5 C4 C3 118.80(19)
C5 C4 H4 120.6
C3 C4 H4 120.6
C4 C5 C6 120.3(2)
C4 C5 H5 119.9
C6 C5 H5 119.9
C1 C6 C5 122.9(2)
C1 C6 H6 118.5
C5 C6 H6 118.5
B1 C7 P1 118.65(13)
B1 C7 H7A 107.7
P1 C7 H7A 107.7
B1 C7 H7B 107.7
P1 C7 H7B 107.7
H7A C7 H7B 107.1
B1 C8 P2 119.61(13)
B1 C8 H8A 107.4
P2 C8 H8A 107.4
B1 C8 H8B 107.4
P2 C8 H8B 107.4
H8A C8 H8B 106.9
B1 C9 P3 119.78(13)
B1 C9 H9A 107.4
P3 C9 H9A 107.4
B1 C9 H9B 107.4
P3 C9 H9B 107.4
H9A C9 H9B 106.9
C11 C10 H10A 109.5
C11 C10 H10B 109.5
H10A C10 H10B 109.5
C11 C10 H10C 109.5
H10A C10 H10C 109.5
H10B C10 H10C 109.5
C10 C11 C12 110.05(16)
C10 C11 P1 113.32(14)
C12 C11 P1 116.45(14)
C10 C11 H11 105.3
C12 C11 H11 105.3
P1 C11 H11 105.3
C11 C12 H12A 109.5
C11 C12 H12B 109.5
H12A C12 H12B 109.5
C11 C12 H12C 109.5
H12A C12 H12C 109.5
H12B C12 H12C 109.5
C14 C13 H13A 109.5
C14 C13 H13B 109.5
H13A C13 H13B 109.5
C14 C13 H13C 109.5
H13A C13 H13C 109.5
H13B C13 H13C 109.5
C15 C14 C13 110.73(16)
C15 C14 P1 116.28(14)
C13 C14 P1 111.98(14)
C15 C14 H14 105.6
C13 C14 H14 105.6
P1 C14 H14 105.6
C14 C15 H15A 109.5
C14 C15 H15B 109.5
H15A C15 H15B 109.5
C14 C15 H15C 109.5
H15A C15 H15C 109.5
H15B C15 H15C 109.5
C17 C16 H16A 109.5
C17 C16 H16B 109.5
H16A C16 H16B 109.5
C17 C16 H16C 109.5
H16A C16 H16C 109.5
H16B C16 H16C 109.5
C18 C17 C16 111.83(16)
C18 C17 P2 114.84(13)
C16 C17 P2 115.23(14)
C18 C17 H17 104.5
C16 C17 H17 104.5
P2 C17 H17 104.5
C17 C18 H18A 109.5
C17 C18 H18B 109.5
H18A C18 H18B 109.5
C17 C18 H18C 109.5
H18A C18 H18C 109.5
H18B C18 H18C 109.5
C20 C19 H19A 109.5
C20 C19 H19B 109.5
H19A C19 H19B 109.5
C20 C19 H19C 109.5
H19A C19 H19C 109.5
H19B C19 H19C 109.5
C21 C20 C19 110.51(16)
C21 C20 P2 117.17(14)
C19 C20 P2 110.91(13)
C21 C20 H20 105.8
C19 C20 H20 105.8
P2 C20 H20 105.8
C20 C21 H21A 109.5
C20 C21 H21B 109.5
H21A C21 H21B 109.5
C20 C21 H21C 109.5
H21A C21 H21C 109.5
H21B C21 H21C 109.5
C23 C22 H22A 109.5
C23 C22 H22B 109.5
H22A C22 H22B 109.5
C23 C22 H22C 109.5
H22A C22 H22C 109.5
H22B C22 H22C 109.5
C22 C23 C24 110.55(17)
C22 C23 P3 112.44(14)
C24 C23 P3 116.51(14)
C22 C23 H23 105.4
C24 C23 H23 105.4
P3 C23 H23 105.4
C23 C24 H24A 109.5
C23 C24 H24B 109.5
H24A C24 H24B 109.5
C23 C24 H24C 109.5
H24A C24 H24C 109.5
H24B C24 H24C 109.5
C26 C25 H25A 109.5
C26 C25 H25B 109.5
H25A C25 H25B 109.5
C26 C25 H25C 109.5
H25A C25 H25C 109.5
H25B C25 H25C 109.5
C27 C26 C25 110.03(17)
C27 C26 P3 117.36(14)
C25 C26 P3 112.07(14)
C27 C26 H26 105.5
C25 C26 H26 105.5
P3 C26 H26 105.5
C26 C27 H27A 109.5
C26 C27 H27B 109.5
H27A C27 H27B 109.5
C26 C27 H27C 109.5
H27A C27 H27C 109.5
H27B C27 H27C 109.5
C33 C28 C29 118.46(19)
C33 C28 N1 120.95(19)
C29 C28 N1 120.57(18)
C30 C29 C28 120.7(2)
C30 C29 H29 119.6
C28 C29 H29 119.6
C31 C30 C29 120.3(2)
C31 C30 H30 119.8
C29 C30 H30 119.8
C32 C31 C30 119.3(2)
C32 C31 H31 120.4
C30 C31 H31 120.4
C31 C32 C33 120.8(2)
C31 C32 H32 119.6
C33 C32 H32 119.6
C32 C33 C28 120.4(2)
C32 C33 H33 119.8
C28 C33 H33 119.8
N1 C34 C35 119.56(17)
N1 C34 C39 123.76(17)
C35 C34 C39 116.68(18)
C36 C35 C34 121.59(19)
C36 C35 H35 119.2
C34 C35 H35 119.2
C35 C36 C37 120.98(19)
C35 C36 H36 119.5
C37 C36 H36 119.5
C38 C37 C36 118.23(19)
C38 C37 H37 120.9
C36 C37 H37 120.9
C37 C38 C39 121.43(19)
C37 C38 H38 119.3
C39 C38 H38 119.3
C38 C39 C34 121.09(18)
C38 C39 H39 119.5
C34 C39 H39 119.5

loop_
_geom_bond_atom_site_label_1
_geom_bond_atom_site_label_2
_geom_bond_distance
Fe1 N1 1.9527(15)
Fe1 P3 2.4432(6)
Fe1 P1 2.4623(6)
Fe1 P2 2.4669(6)
N1 C34 1.394(2)
N1 C28 1.429(2)
P1 C7 1.8343(18)
P1 C14 1.859(2)
P1 C11 1.8581(19)
P2 C8 1.8291(18)
P2 C17 1.860(2)
P2 C20 1.8701(19)
P3 C9 1.8217(19)
P3 C26 1.861(2)
P3 C23 1.864(2)
B1 C1 1.649(3)
B1 C9 1.670(3)
B1 C8 1.673(3)
B1 C7 1.673(3)
C1 C6 1.395(3)
C1 C2 1.406(3)
C2 C3 1.387(3)
C2 H2 0.9500
C3 C4 1.379(3)
C3 H3 0.9500
C4 C5 1.374(3)
C4 H4 0.9500
C5 C6 1.397(3)
C5 H5 0.9500
C6 H6 0.9500
C7 H7A 0.9900
C7 H7B 0.9900
C8 H8A 0.9900
C8 H8B 0.9900
C9 H9A 0.9900
C9 H9B 0.9900
C10 C11 1.532(3)
C10 H10A 0.9800
C10 H10B 0.9800
C10 H10C 0.9800
C11 C12 1.533(3)
C11 H11 1.0000
C12 H12A 0.9800
C12 H12B 0.9800
C12 H12C 0.9800
C13 C14 1.536(3)
C13 H13A 0.9800
C13 H13B 0.9800
C13 H13C 0.9800
C14 C15 1.530(3)
C14 H14 1.0000
C15 H15A 0.9800
C15 H15B 0.9800
C15 H15C 0.9800
C16 C17 1.530(3)
C16 H16A 0.9800
C16 H16B 0.9800
C16 H16C 0.9800
C17 C18 1.528(3)
C17 H17 1.0000
C18 H18A 0.9800
C18 H18B 0.9800
C18 H18C 0.9800
C19 C20 1.540(3)
C19 H19A 0.9800
C19 H19B 0.9800
C19 H19C 0.9800
C20 C21 1.533(3)
C20 H20 1.0000
C21 H21A 0.9800
C21 H21B 0.9800
C21 H21C 0.9800
C22 C23 1.525(3)
C22 H22A 0.9800
C22 H22B 0.9800
C22 H22C 0.9800
C23 C24 1.537(3)
C23 H23 1.0000
C24 H24A 0.9800
C24 H24B 0.9800
C24 H24C 0.9800
C25 C26 1.530(3)
C25 H25A 0.9800
C25 H25B 0.9800
C25 H25C 0.9800
C26 C27 1.529(3)
C26 H26 1.0000
C27 H27A 0.9800
C27 H27B 0.9800
C27 H27C 0.9800
C28 C33 1.390(3)
C28 C29 1.392(3)
C29 C30 1.385(3)
C29 H29 0.9500
C30 C31 1.381(3)
C30 H30 0.9500
C31 C32 1.377(3)
C31 H31 0.9500
C32 C33 1.384(3)
C32 H32 0.9500
C33 H33 0.9500
C34 C35 1.405(3)
C34 C39 1.406(3)
C35 C36 1.381(3)
C35 H35 0.9500
C36 C37 1.388(3)
C36 H36 0.9500
C37 C38 1.381(3)
C37 H37 0.9500
C38 C39 1.385(3)
C38 H38 0.9500
C39 H39 0.9500
